data_2232768
loop_
_publ_author_name
'Schleid, Thomas'
'Hartenbach, Ingo'

_publ_section_title
;
 Scheelite-type sodium neodymium(III) <i>ortho</i>-oxidomolybdate(VI),
 NaNd[MoO~4~]~2~
;
_journal_coeditor_code HP2019
_journal_issue 12
_journal_name_full 'Acta Crystallographica Section E'
_journal_page_first i71
_journal_paper_doi 10.1107/S1600536811046976
_journal_volume 67
_journal_year 2011
_chemical_formula_iupac 'Na Nd [Mo O4]2'
_chemical_formula_sum 'Mo2 Na Nd O8'
_chemical_formula_weight 487.11
_chemical_name_common 'sodium neodymium(III) molybdate(VI)'
_chemical_name_systematic
;
sodium neodymium(III) <i>ortho</i>-oxidomolybdate(vi)
;
_space_group_IT_number 88
_symmetry_cell_setting tetragonal
_symmetry_space_group_name_Hall '-I 4ad'
_symmetry_space_group_name_H-M 'I 41/a :2'
_atom_sites_solution_primary direct
_atom_sites_solution_secondary difmap
_audit_creation_method SHELXL-97
_cell_angle_alpha 90.00
_cell_angle_beta 90.00
_cell_angle_gamma 90.00
_cell_formula_units_Z 2
_cell_length_a 5.2871(3)
_cell_length_b 5.2871(3)
_cell_length_c 11.5729(7)
_cell_measurement_reflns_used 2325
_cell_measurement_temperature 293(2)
_cell_measurement_theta_max 28.28
_cell_measurement_theta_min 1.02
_cell_volume 323.50(3)
_computing_cell_refinement 'SCALEPACK (Otwinowski & Minor, 1997)'
_computing_data_collection 'COLLECT (Nonius, 1998)'
_computing_data_reduction 'SCALEPACK and DENZO (Otwinowski & Minor, 1997)'
_computing_molecular_graphics 'DIAMOND (Brandenburg, 2006)'
_computing_publication_material 'SHELXL97 (Sheldrick, 2008)'
_computing_structure_refinement 'SHELXL97 (Sheldrick, 2008)'
_computing_structure_solution 'SHELXS97 (Sheldrick, 2008)'
_diffrn_ambient_temperature 293(2)
_diffrn_measured_fraction_theta_full 0.990
_diffrn_measured_fraction_theta_max 0.990
_diffrn_measurement_device_type 'Nonius KappaCCD'
_diffrn_measurement_method '\w and \f scans'
_diffrn_radiation_monochromator graphite
_diffrn_radiation_source 'fine-focus sealed tube'
_diffrn_radiation_type MoK\a
_diffrn_radiation_wavelength 0.71069
_diffrn_reflns_av_R_equivalents 0.0575
_diffrn_reflns_av_sigmaI/netI 0.0382
_diffrn_reflns_limit_h_max 6
_diffrn_reflns_limit_h_min -6
_diffrn_reflns_limit_k_max 6
_diffrn_reflns_limit_k_min -6
_diffrn_reflns_limit_l_max 15
_diffrn_reflns_limit_l_min -15
_diffrn_reflns_number 1026
_diffrn_reflns_theta_full 28.18
_diffrn_reflns_theta_max 28.18
_diffrn_reflns_theta_min 4.24
_exptl_absorpt_coefficient_mu 11.793
_exptl_absorpt_correction_T_max 0.434
_exptl_absorpt_correction_T_min 0.273
_exptl_absorpt_correction_type numerical
_exptl_absorpt_process_details '(X-SHAPE; Stoe & Cie, 1995)'
_exptl_crystal_colour 'pale violet'
_exptl_crystal_density_diffrn 5.001
_exptl_crystal_density_method 'not measured'
_exptl_crystal_description 'coarse transparent'
_exptl_crystal_F_000 438
_exptl_crystal_size_max 0.108
_exptl_crystal_size_mid 0.089
_exptl_crystal_size_min 0.073
_refine_diff_density_max 0.452
_refine_diff_density_min -0.415
_refine_ls_extinction_coef 0.0092(8)
_refine_ls_extinction_expression Fc^*^=kFc[1+0.001xFc^2^\l^3^/sin(2\q)]^-1/4^
_refine_ls_extinction_method 'SHELXL97 (Sheldrick, 2008)'
_refine_ls_goodness_of_fit_ref 0.985
_refine_ls_matrix_type full
_refine_ls_number_parameters 15
_refine_ls_number_reflns 196
_refine_ls_number_restraints 0
_refine_ls_restrained_S_all 0.985
_refine_ls_R_factor_all 0.0343
_refine_ls_R_factor_gt 0.0201
_refine_ls_shift/su_max 0.000
_refine_ls_shift/su_mean 0.000
_refine_ls_structure_factor_coef Fsqd
_refine_ls_weighting_details 'calc w=1/[\s^2^(Fo^2^)+(0.0102P)^2^+0.0000P] where P=(Fo^2^+2Fc^2^)/3'
_refine_ls_weighting_scheme calc
_refine_ls_wR_factor_gt 0.0389
_refine_ls_wR_factor_ref 0.0444
_reflns_number_gt 135
_reflns_number_total 196
_reflns_threshold_expression I>2sigma(I)
_cod_data_source_file hp2019.cif
_cod_data_source_block I
_cod_original_sg_symbol_H-M 'I 41/a'
_cod_database_code 2232768
_cod_database_fobs_code 2232768

loop_
_symmetry_equiv_pos_as_xyz
'x, y, z'
'-x+1/2, -y, z+1/2'
'-y+3/4, x+1/4, z+1/4'
'y+3/4, -x+3/4, z+3/4'
'x+1/2, y+1/2, z+1/2'
'-x+1, -y+1/2, z+1'
'-y+5/4, x+3/4, z+3/4'
'y+5/4, -x+5/4, z+5/4'
'-x, -y, -z'
'x-1/2, y, -z-1/2'
'y-3/4, -x-1/4, -z-1/4'
'-y-3/4, x-3/4, -z-3/4'
'-x+1/2, -y+1/2, -z+1/2'
'x, y+1/2, -z'
'y-1/4, -x+1/4, -z+1/4'
'-y-1/4, x-1/4, -z-1/4'

loop_
_atom_site_type_symbol
_atom_site_label
_atom_site_fract_x
_atom_site_fract_y
_atom_site_fract_z
_atom_site_U_iso_or_equiv
_atom_site_adp_type
_atom_site_calc_flag
_atom_site_refinement_flags
_atom_site_occupancy
_atom_site_symmetry_multiplicity
Na Na 0.0000 0.2500 0.6250 0.0125(2) Uani d SP 0.50 4
Nd Nd 0.0000 0.2500 0.6250 0.0125(2) Uani d SP 0.50 4
Mo Mo 0.0000 0.2500 0.1250 0.0131(2) Uani d S 1 4
O O 0.2406(3) 0.3949(3) 0.04140(14) 0.0255(5) Uani d . 1 1

loop_
_atom_site_aniso_label
_atom_site_aniso_U_11
_atom_site_aniso_U_22
_atom_site_aniso_U_33
_atom_site_aniso_U_12
_atom_site_aniso_U_13
_atom_site_aniso_U_23
Na 0.0130(3) 0.0130(3) 0.0113(3) 0.000 0.000 0.000
Nd 0.0130(3) 0.0130(3) 0.0113(3) 0.000 0.000 0.000
Mo 0.0122(3) 0.0122(3) 0.0151(3) 0.000 0.000 0.000
O 0.0298(10) 0.0227(12) 0.0239(9) -0.0002(8) 0.0022(8) -0.0008(9)

loop_
_atom_type_symbol
_atom_type_description
_atom_type_scat_dispersion_real
_atom_type_scat_dispersion_imag
_atom_type_scat_source
Na Na 0.0362 0.0249 'International Tables Vol C Tables 4.2.6.8 and 6.1.1.4'
Nd Nd -0.1943 3.0179 'International Tables Vol C Tables 4.2.6.8 and 6.1.1.4'
Mo Mo -1.6832 0.6857 'International Tables Vol C Tables 4.2.6.8 and 6.1.1.4'
O O 0.0106 0.0060 'International Tables Vol C Tables 4.2.6.8 and 6.1.1.4'

loop_
_geom_angle_atom_site_label_1
_geom_angle_atom_site_label_2
_geom_angle_atom_site_label_3
_geom_angle_site_symmetry_1
_geom_angle_site_symmetry_3
_geom_angle
O Na O 4_455 10_556 126.90(5)
O Na O 4_455 13 126.90(5)
O Na O 10_556 13 78.41(7)
O Na O 4_455 7_445 78.41(7)
O Na O 10_556 7_445 126.90(5)
O Na O 13 7_445 126.90(5)
O Na O 4_455 5_445 151.28(7)
O Na O 10_556 5_445 68.38(4)
O Na O 13 5_445 76.88(6)
O Na O 7_445 5_445 73.65(3)
O Na O 4_455 2_565 73.65(3)
O Na O 10_556 2_565 76.88(6)
O Na O 13 2_565 68.38(4)
O Na O 7_445 2_565 151.28(7)
O Na O 5_445 2_565 134.81(8)
O Na O 4_455 16_656 76.88(6)
O Na O 10_556 16_656 151.28(7)
O Na O 13 16_656 73.65(3)
O Na O 7_445 16_656 68.38(4)
O Na O 5_445 16_656 98.49(3)
O Na O 2_565 16_656 98.49(3)
O Na O 4_455 11_566 68.38(4)
O Na O 10_556 11_566 73.65(3)
O Na O 13 11_566 151.28(7)
O Na O 7_445 11_566 76.88(6)
O Na O 5_445 11_566 98.49(3)
O Na O 2_565 11_566 98.49(3)
O Na O 16_656 11_566 134.81(8)
O Na Na 4_455 9_556 160.78(4)
O Na Na 10_556 9_556 68.65(4)
O Na Na 13 9_556 38.74(4)
O Na Na 7_445 9_556 101.53(4)
O Na Na 5_445 9_556 38.14(3)
O Na Na 2_565 9_556 102.66(4)
O Na Na 16_656 9_556 85.20(3)
O Na Na 11_566 9_556 130.62(4)
O Na Nd 4_455 9_556 160.78(4)
O Na Nd 10_556 9_556 68.65(4)
O Na Nd 13 9_556 38.74(4)
O Na Nd 7_445 9_556 101.53(4)
O Na Nd 5_445 9_556 38.14(3)
O Na Nd 2_565 9_556 102.66(4)
O Na Nd 16_656 9_556 85.20(3)
O Na Nd 11_566 9_556 130.62(4)
Na Na Nd 9_556 9_556 0.0
O Na Nd 4_455 13_556 38.74(4)
O Na Nd 10_556 13_556 160.78(4)
O Na Nd 13 13_556 101.53(4)
O Na Nd 7_445 13_556 68.65(4)
O Na Nd 5_445 13_556 130.62(4)
O Na Nd 2_565 13_556 85.20(3)
O Na Nd 16_656 13_556 38.14(3)
O Na Nd 11_566 13_556 102.66(4)
Na Na Nd 9_556 13_556 123.025(3)
Nd Na Nd 9_556 13_556 123.025(3)
O Na Na 4_455 13_556 38.74(4)
O Na Na 10_556 13_556 160.78(4)
O Na Na 13 13_556 101.53(4)
O Na Na 7_445 13_556 68.65(4)
O Na Na 5_445 13_556 130.62(4)
O Na Na 2_565 13_556 85.20(3)
O Na Na 16_656 13_556 38.14(3)
O Na Na 11_566 13_556 102.66(4)
Na Na Na 9_556 13_556 123.025(3)
Nd Na Na 9_556 13_556 123.025(3)
Nd Na Na 13_556 13_556 0.0
O Mo O 6_454 . 113.83(11)
O Mo O 6_454 12_666 107.34(5)
O Mo O . 12_666 107.34(5)
O Mo O 6_454 15 107.34(5)
O Mo O . 15 107.34(5)
O Mo O 12_666 15 113.83(11)
Mo O Nd . 13 133.30(9)
Mo O Na . 13 133.30(9)
Nd O Na 13 13 0.0
Mo O Na . 5_554 120.23(8)
Nd O Na 13 5_554 103.12(6)
Na O Na 13 5_554 103.12(6)
Mo O Nd . 5_554 120.23(8)
Nd O Nd 13 5_554 103.12(6)
Na O Nd 13 5_554 103.12(6)
Na O Nd 5_554 5_554 0.0

loop_
_geom_bond_atom_site_label_1
_geom_bond_atom_site_label_2
_geom_bond_site_symmetry_2
_geom_bond_distance
Na O 4_455 2.4851(15)
Na O 10_556 2.4851(15)
Na O 13 2.4851(15)
Na O 7_445 2.4851(15)
Na O 5_445 2.5182(18)
Na O 2_565 2.5182(18)
Na O 16_656 2.5182(18)
Na O 11_566 2.5182(18)
Na Na 9_556 3.91907(17)
Na Nd 9_556 3.91907(17)
Na Nd 13_556 3.91907(16)
Na Na 13_556 3.91907(16)
Mo O 6_454 1.7725(16)
Mo O . 1.7725(17)
Mo O 12_666 1.7725(16)
Mo O 15 1.7725(16)
O Nd 13 2.4851(15)
O Na 13 2.4851(15)
O Na 5_554 2.5182(18)
O Nd 5_554 2.5182(18)
